data_7057692
loop_
_publ_author_name
'Xu, Li'
'Wang, Zhifang'
'Lu, Ying'
'Yan, Tingting'
'Tian, Hongrui'
'Li, Xiaohui'
'Wang, Shuang'
'Sun, Xiuwei'
'Zhang, Zhong'
'Dang, Tianyi'
'Liu, Shuxia'

_publ_section_title
;
 Synthesis and proton conductivity of two novel molybdate polymers
;
_journal_issue 20
_journal_name_full 'New Journal of Chemistry'
_journal_page_first 16516
_journal_paper_doi 10.1039/C8NJ03781G
_journal_volume 42
_journal_year 2018
_chemical_formula_moiety 'Mo4 O13, 3(H2 O), C6 H14 N2'
_chemical_formula_sum 'C6 H20 Mo4 N2 O16'
_chemical_formula_weight 760.00
_space_group_crystal_system triclinic
_space_group_IT_number 2
_space_group_name_Hall '-P 1'
_space_group_name_H-M_alt 'P -1'
_symmetry_space_group_name_Hall '-P 1'
_symmetry_space_group_name_H-M 'P -1'
_atom_sites_solution_hydrogens mixed
_atom_sites_solution_primary dual
_audit_creation_date 2018-08-12
_audit_creation_method
;
Olex2 1.2
(compiled 2018.05.29 svn.r3508 for OlexSys, GUI svn.r5506)
;
_audit_update_record
;
2018-08-12 deposited with the CCDC.
2018-08-16 downloaded from the CCDC.
;
_cell_angle_alpha 66.2630(10)
_cell_angle_beta 83.398(2)
_cell_angle_gamma 86.412(2)
_cell_formula_units_Z 2
_cell_length_a 7.9489(8)
_cell_length_b 10.7707(11)
_cell_length_c 11.6957(13)
_cell_measurement_reflns_used 4228
_cell_measurement_temperature 296.15
_cell_measurement_theta_max 28.349
_cell_measurement_theta_min 2.580
_cell_volume 910.40(17)
_computing_cell_refinement 'SAINT v8.34A (Bruker, 2013)'
_computing_data_reduction 'SAINT v8.34A (Bruker, 2013)'
_computing_molecular_graphics 'Olex2 (Dolomanov et al., 2009)'
_computing_publication_material 'Olex2 (Dolomanov et al., 2009)'
_computing_structure_refinement 'ShelXL (Sheldrick, 2015)'
_computing_structure_solution 'ShelXT (Sheldrick, 2015)'
_diffrn_ambient_temperature 296.15
_diffrn_measured_fraction_theta_full 0.993
_diffrn_measured_fraction_theta_max 0.985
_diffrn_measurement_device_type 'CCD area detector'
_diffrn_measurement_method 'phi and omega scans'
_diffrn_radiation_monochromator graphite
_diffrn_radiation_type MoK\a
_diffrn_radiation_wavelength 0.71073
_diffrn_reflns_av_R_equivalents 0.0157
_diffrn_reflns_av_unetI/netI 0.0326
_diffrn_reflns_Laue_measured_fraction_full 0.993
_diffrn_reflns_Laue_measured_fraction_max 0.985
_diffrn_reflns_limit_h_max 8
_diffrn_reflns_limit_h_min -10
_diffrn_reflns_limit_k_max 14
_diffrn_reflns_limit_k_min -14
_diffrn_reflns_limit_l_max 15
_diffrn_reflns_limit_l_min -14
_diffrn_reflns_number 6594
_diffrn_reflns_point_group_measured_fraction_full 0.993
_diffrn_reflns_point_group_measured_fraction_max 0.985
_diffrn_reflns_theta_full 25.242
_diffrn_reflns_theta_max 28.374
_diffrn_reflns_theta_min 1.911
_exptl_absorpt_coefficient_mu 2.777
_exptl_absorpt_correction_T_max 0.7457
_exptl_absorpt_correction_T_min 0.4251
_exptl_absorpt_correction_type multi-scan
_exptl_absorpt_process_details
'SADABS-2014/5 (Bruker,2014/5) was used for absorption correction. wR2(int) was 0.1584 before and 0.0637 after correction. The Ratio of minimum to maximum transmission is 0.5701. The \l/2 correction factor is 0.00150.'
_exptl_crystal_colour colourless
_exptl_crystal_colour_primary colourless
_exptl_crystal_density_diffrn 2.772
_exptl_crystal_description block
_exptl_crystal_F_000 732
_exptl_crystal_size_max 0.2
_exptl_crystal_size_mid 0.15
_exptl_crystal_size_min 0.11
_refine_diff_density_max 0.546
_refine_diff_density_min -0.731
_refine_diff_density_rms 0.114
_refine_ls_extinction_method none
_refine_ls_goodness_of_fit_ref 1.063
_refine_ls_hydrogen_treatment constr
_refine_ls_matrix_type full
_refine_ls_number_parameters 256
_refine_ls_number_reflns 4498
_refine_ls_number_restraints 0
_refine_ls_restrained_S_all 1.063
_refine_ls_R_factor_all 0.0257
_refine_ls_R_factor_gt 0.0212
_refine_ls_shift/su_max 0.001
_refine_ls_shift/su_mean 0.000
_refine_ls_structure_factor_coef Fsqd
_refine_ls_weighting_details 'w=1/[\s^2^(Fo^2^)+(0.0226P)^2^+0.0704P] where P=(Fo^2^+2Fc^2^)/3'
_refine_ls_weighting_scheme calc
_refine_ls_wR_factor_gt 0.0518
_refine_ls_wR_factor_ref 0.0533
_reflns_Friedel_coverage 0.000
_reflns_number_gt 4014
_reflns_number_total 4498
_reflns_threshold_expression 'I > 2\s(I)'
_cod_data_source_file c8nj03781g2.cif
_cod_data_source_block w
_cod_depositor_comments 'Adding full bibliography for 7057691--7057692.cif.'
_cod_database_code 7057692
_shelx_shelxl_version_number 2018/3
_shelx_space_group_comment
;
The symmetry employed for this shelxl refinement is uniquely defined
by the following loop, which should always be used as a source of
symmetry information in preference to the above space-group names.
They are only intended as comments.
;
_shelx_estimated_absorpt_t_max 0.750
_shelx_estimated_absorpt_t_min 0.607
_olex2_refinement_description
;
1. Fixed Uiso
 At 1.2 times of:
  All C(H,H) groups, All N(H) groups
 At 1.5 times of:
  All O(H,H) groups
2.a Riding coordinates:
 O15(H15A,H15B), O16(H16A,H16B)
2.b Free rotating group:
 O14(H14A,H14B)
2.c Ternary CH refined with riding coordinates:
 N1(H1), N2(H2)
2.d Secondary CH2 refined with riding coordinates:
 C1(H1A,H1B), C2(H2A,H2B), C3(H3A,H3B), C4(H4A,H4B), C5(H5A,H5B), C6(H6A,H6B)
;
_olex2_submission_special_instructions 'No special instructions were received'

loop_
_space_group_symop_operation_xyz
'x, y, z'
'-x, -y, -z'

loop_
_atom_site_label
_atom_site_type_symbol
_atom_site_fract_x
_atom_site_fract_y
_atom_site_fract_z
_atom_site_U_iso_or_equiv
_atom_site_adp_type
_atom_site_occupancy
_atom_site_site_symmetry_order
_atom_site_calc_flag
_atom_site_refinement_flags_posn
Mo1 Mo 0.36688(3) 0.37344(2) 0.51404(2) 0.01024(6) Uani 1 1 d .
Mo2 Mo 0.21426(3) 0.68524(2) 0.42648(2) 0.01106(6) Uani 1 1 d .
Mo3 Mo 0.49965(3) 0.69454(2) 0.19412(2) 0.01354(6) Uani 1 1 d .
Mo4 Mo 0.89694(3) 0.60833(2) 0.24332(2) 0.01332(6) Uani 1 1 d .
O1 O 0.4295(2) 0.55360(17) 0.38909(17) 0.0129(4) Uani 1 1 d .
O2 O 0.2104(2) 0.51694(18) 0.56662(17) 0.0135(4) Uani 1 1 d .
O3 O 0.3438(2) 0.79425(18) 0.27606(17) 0.0161(4) Uani 1 1 d .
O4 O 0.6874(2) 0.57430(19) 0.19076(17) 0.0157(4) Uani 1 1 d .
O5 O 1.0133(3) 0.4797(2) 0.2239(2) 0.0267(5) Uani 1 1 d .
O6 O 0.9567(3) 0.7505(2) 0.11541(19) 0.0268(5) Uani 1 1 d .
O7 O 0.5722(3) 0.8419(2) 0.07511(18) 0.0226(4) Uani 1 1 d .
O8 O 0.3599(3) 0.6349(2) 0.1290(2) 0.0262(5) Uani 1 1 d .
O9 O 0.0510(2) 0.65172(19) 0.35037(17) 0.0184(4) Uani 1 1 d .
O10 O 0.1231(2) 0.79837(19) 0.48251(19) 0.0203(4) Uani 1 1 d .
O11 O 0.5540(2) 0.28501(18) 0.49170(17) 0.0155(4) Uani 1 1 d .
O12 O 0.3065(2) 0.27659(18) 0.68471(17) 0.0141(4) Uani 1 1 d .
O13 O 0.2215(2) 0.3258(2) 0.44508(18) 0.0201(4) Uani 1 1 d .
O14 O 0.8069(3) 0.9699(3) 0.8733(2) 0.0445(7) Uani 1 1 d .
H14A H 0.753299 0.939414 0.946017 0.067 Uiso 1 1 d G
H14B H 0.749396 1.039301 0.831085 0.067 Uiso 1 1 d G
O15 O 0.2562(3) 0.1710(3) 0.3092(3) 0.0549(8) Uani 1 1 d .
H15A H 0.229746 0.206579 0.234079 0.082 Uiso 1 1 d R
H15B H 0.227576 0.232149 0.336589 0.082 Uiso 1 1 d R
O16 O 0.2867(4) 0.3832(3) 0.0743(3) 0.0701(10) Uani 1 1 d .
H16A H 0.212058 0.428583 0.098295 0.105 Uiso 1 1 d R
H16B H 0.303258 0.402963 -0.004105 0.105 Uiso 1 1 d R
N1 N 0.5950(3) 0.1357(2) 0.2702(2) 0.0233(5) Uani 1 1 d .
H1 H 0.477107 0.147664 0.299753 0.028 Uiso 1 1 calc R
N2 N 0.8919(3) 0.1049(3) 0.1935(3) 0.0287(6) Uani 1 1 d .
H2 H 1.009531 0.092305 0.163986 0.034 Uiso 1 1 calc R
C1 C 0.5972(4) 0.0732(4) 0.1779(3) 0.0341(8) Uani 1 1 d .
H1A H 0.535048 0.130854 0.108165 0.041 Uiso 1 1 calc R
H1B H 0.542718 -0.014119 0.217149 0.041 Uiso 1 1 calc R
C2 C 0.7782(4) 0.0550(4) 0.1304(3) 0.0340(8) Uani 1 1 d .
H2A H 0.802530 -0.040035 0.148546 0.041 Uiso 1 1 calc R
H2B H 0.795456 0.105657 0.040274 0.041 Uiso 1 1 calc R
C3 C 0.8583(4) 0.2516(3) 0.1624(4) 0.0423(9) Uani 1 1 d .
H3A H 0.875791 0.302256 0.072294 0.051 Uiso 1 1 calc R
H3B H 0.935734 0.284915 0.201483 0.051 Uiso 1 1 calc R
C4 C 0.6763(4) 0.2715(3) 0.2099(4) 0.0348(8) Uani 1 1 d .
H4A H 0.674658 0.312326 0.270287 0.042 Uiso 1 1 calc R
H4B H 0.614933 0.331154 0.140524 0.042 Uiso 1 1 calc R
C5 C 0.8652(5) 0.0243(4) 0.3321(4) 0.0473(10) Uani 1 1 d .
H5A H 0.943434 0.052994 0.374155 0.057 Uiso 1 1 calc R
H5B H 0.886385 -0.071221 0.350661 0.057 Uiso 1 1 calc R
C6 C 0.6849(4) 0.0457(3) 0.3790(3) 0.0313(7) Uani 1 1 d .
H6A H 0.628537 -0.040687 0.420322 0.038 Uiso 1 1 calc R
H6B H 0.684354 0.086885 0.439082 0.038 Uiso 1 1 calc R

loop_
_atom_site_aniso_label
_atom_site_aniso_U_11
_atom_site_aniso_U_22
_atom_site_aniso_U_33
_atom_site_aniso_U_23
_atom_site_aniso_U_13
_atom_site_aniso_U_12
Mo1 0.01008(10) 0.01065(10) 0.01070(11) -0.00499(8) -0.00059(8) -0.00099(8)
Mo2 0.00919(10) 0.01091(10) 0.01298(11) -0.00469(8) -0.00112(8) 0.00003(8)
Mo3 0.01236(11) 0.01709(11) 0.01035(11) -0.00444(9) -0.00128(8) -0.00129(8)
Mo4 0.01160(11) 0.01692(11) 0.01221(12) -0.00691(9) 0.00009(8) -0.00043(8)
O1 0.0126(9) 0.0130(8) 0.0114(9) -0.0035(7) 0.0004(7) -0.0009(7)
O2 0.0129(9) 0.0144(9) 0.0123(9) -0.0051(7) 0.0002(7) 0.0005(7)
O3 0.0149(9) 0.0140(9) 0.0166(10) -0.0038(7) -0.0001(7) 0.0001(7)
O4 0.0145(9) 0.0187(9) 0.0161(10) -0.0092(8) -0.0019(7) -0.0002(7)
O5 0.0217(11) 0.0317(12) 0.0349(13) -0.0223(10) -0.0039(9) 0.0048(9)
O6 0.0250(11) 0.0303(12) 0.0198(11) -0.0043(9) 0.0016(9) -0.0073(9)
O7 0.0256(11) 0.0222(10) 0.0143(10) -0.0015(8) -0.0001(8) -0.0022(8)
O8 0.0205(11) 0.0371(12) 0.0261(12) -0.0164(10) -0.0056(9) -0.0039(9)
O9 0.0141(10) 0.0230(10) 0.0183(10) -0.0076(8) -0.0033(8) -0.0036(8)
O10 0.0166(10) 0.0200(10) 0.0279(11) -0.0134(9) -0.0029(8) 0.0018(8)
O11 0.0147(9) 0.0158(9) 0.0178(10) -0.0088(8) -0.0023(7) 0.0014(7)
O12 0.0138(9) 0.0140(8) 0.0142(9) -0.0051(7) -0.0015(7) -0.0009(7)
O13 0.0171(10) 0.0254(10) 0.0215(11) -0.0124(9) -0.0040(8) -0.0027(8)
O14 0.0304(14) 0.0386(14) 0.0373(15) 0.0077(12) 0.0094(11) 0.0129(11)
O15 0.0323(14) 0.088(2) 0.077(2) -0.0693(19) -0.0020(13) 0.0054(14)
O16 0.095(3) 0.079(2) 0.0439(18) -0.0391(17) 0.0033(16) 0.0226(19)
N1 0.0197(12) 0.0235(12) 0.0274(14) -0.0120(11) 0.0009(10) 0.0009(10)
N2 0.0203(13) 0.0302(14) 0.0388(17) -0.0181(13) 0.0004(11) -0.0007(11)
C1 0.0295(18) 0.048(2) 0.0325(19) -0.0226(17) -0.0065(14) -0.0058(15)
C2 0.0366(19) 0.0379(19) 0.040(2) -0.0289(17) 0.0024(15) -0.0055(15)
C3 0.034(2) 0.0254(17) 0.070(3) -0.0239(18) 0.0090(18) -0.0100(15)
C4 0.039(2) 0.0179(15) 0.043(2) -0.0096(14) 0.0035(16) 0.0010(13)
C5 0.036(2) 0.064(3) 0.036(2) -0.014(2) -0.0151(17) 0.0188(19)
C6 0.0379(19) 0.0318(17) 0.0219(17) -0.0081(14) -0.0059(14) 0.0023(14)

loop_
_atom_type_symbol
_atom_type_description
_atom_type_scat_dispersion_real
_atom_type_scat_dispersion_imag
_atom_type_scat_source
C C 0.0030 0.0020 'International Tables Vol C Tables 4.2.6.8 and 6.1.1.4'
H H 0.0000 0.0000 'International Tables Vol C Tables 4.2.6.8 and 6.1.1.4'
Mo Mo -1.6830 0.6860 'International Tables Vol C Tables 4.2.6.8 and 6.1.1.4'
N N 0.0060 0.0030 'International Tables Vol C Tables 4.2.6.8 and 6.1.1.4'
O O 0.0110 0.0060 'International Tables Vol C Tables 4.2.6.8 and 6.1.1.4'

loop_
_geom_angle_atom_site_label_1
_geom_angle_atom_site_label_2
_geom_angle_atom_site_label_3
_geom_angle
_geom_angle_site_symmetry_1
_geom_angle_site_symmetry_3
Mo2 Mo1 Mo4 71.998(8) . 2_666
O1 Mo1 Mo2 42.49(5) . .
O1 Mo1 Mo2 85.27(4) 2_666 .
O1 Mo1 Mo4 82.04(4) 2_666 2_666
O1 Mo1 Mo4 111.61(6) . 2_666
O1 Mo1 O1 76.37(7) . 2_666
O1 Mo1 O2 73.57(7) . .
O2 Mo1 Mo2 33.11(5) . .
O2 Mo1 Mo4 38.95(5) . 2_666
O2 Mo1 O1 80.67(6) . 2_666
O11 Mo1 Mo2 140.01(6) . .
O11 Mo1 Mo4 138.13(6) . 2_666
O11 Mo1 O1 98.06(8) . .
O11 Mo1 O1 76.87(7) . 2_666
O11 Mo1 O2 157.35(7) . .
O11 Mo1 O12 100.70(8) . .
O12 Mo1 Mo2 109.86(6) . .
O12 Mo1 Mo4 38.80(6) . 2_666
O12 Mo1 O1 77.15(7) . 2_666
O12 Mo1 O1 142.91(8) . .
O12 Mo1 O2 76.90(7) . .
O13 Mo1 Mo2 93.40(7) . .
O13 Mo1 Mo4 97.45(7) . 2_666
O13 Mo1 O1 102.71(8) . .
O13 Mo1 O1 178.66(8) . 2_666
O13 Mo1 O2 98.15(8) . .
O13 Mo1 O11 104.27(9) . .
O13 Mo1 O12 103.24(9) . .
Mo1 Mo2 Mo3 75.253(8) . .
O1 Mo2 Mo1 35.57(4) . .
O1 Mo2 Mo3 41.49(4) . .
O2 Mo2 Mo1 38.59(6) . .
O2 Mo2 Mo3 113.34(6) . .
O2 Mo2 O1 72.13(7) . .
O2 Mo2 O3 143.97(8) . .
O2 Mo2 O11 82.25(7) . 2_666
O3 Mo2 Mo1 107.58(6) . .
O3 Mo2 Mo3 32.90(6) . .
O3 Mo2 O1 72.45(7) . .
O3 Mo2 O11 80.49(7) . 2_666
O9 Mo2 Mo1 92.45(6) . .
O9 Mo2 Mo3 90.86(6) . .
O9 Mo2 O1 101.10(8) . .
O9 Mo2 O2 97.60(8) . .
O9 Mo2 O3 95.42(8) . .
O9 Mo2 O11 172.21(8) . 2_666
O10 Mo2 Mo1 142.85(7) . .
O10 Mo2 Mo3 136.29(7) . .
O10 Mo2 O1 155.08(8) . .
O10 Mo2 O2 105.32(9) . .
O10 Mo2 O3 103.91(9) . .
O10 Mo2 O9 103.79(9) . .
O10 Mo2 O11 83.69(8) . 2_666
O11 Mo2 Mo1 82.56(5) 2_666 .
O11 Mo2 Mo3 82.11(5) 2_666 .
O11 Mo2 O1 71.39(7) 2_666 .
Mo4 Mo3 Mo2 121.027(10) . .
O1 Mo3 Mo2 43.11(5) . .
O1 Mo3 Mo4 87.79(5) . .
O1 Mo3 O12 73.23(6) . 2_666
O3 Mo3 Mo2 31.06(5) . .
O3 Mo3 Mo4 126.64(5) . .
O3 Mo3 O1 72.26(7) . .
O3 Mo3 O12 83.05(7) . 2_666
O4 Mo3 Mo2 130.51(6) . .
O4 Mo3 Mo4 32.04(5) . .
O4 Mo3 O1 87.61(7) . .
O4 Mo3 O3 153.05(8) . .
O4 Mo3 O12 73.90(7) . 2_666
O7 Mo3 Mo2 123.65(7) . .
O7 Mo3 Mo4 87.49(7) . .
O7 Mo3 O1 156.76(9) . .
O7 Mo3 O3 92.59(9) . .
O7 Mo3 O4 100.15(9) . .
O7 Mo3 O12 87.81(8) . 2_666
O8 Mo3 Mo2 92.12(7) . .
O8 Mo3 Mo4 130.38(8) . .
O8 Mo3 O1 95.83(9) . .
O8 Mo3 O3 101.16(9) . .
O8 Mo3 O4 98.50(10) . .
O8 Mo3 O7 104.52(10) . .
O8 Mo3 O12 166.66(9) . 2_666
O12 Mo3 Mo2 85.03(5) 2_666 .
O12 Mo3 Mo4 43.61(5) 2_666 .
Mo3 Mo4 Mo1 62.569(9) . 2_666
O2 Mo4 Mo1 38.37(5) 2_666 2_666
O2 Mo4 Mo3 83.83(5) 2_666 .
O2 Mo4 O12 68.65(7) 2_666 2_666
O4 Mo4 Mo1 82.67(6) . 2_666
O4 Mo4 Mo3 31.61(6) . .
O4 Mo4 O2 85.28(7) . 2_666
O4 Mo4 O9 157.93(8) . 1_655
O4 Mo4 O12 74.85(7) . 2_666
O5 Mo4 Mo1 132.78(8) . 2_666
O5 Mo4 Mo3 128.86(7) . .
O5 Mo4 O2 94.42(9) . 2_666
O5 Mo4 O4 97.25(9) . .
O5 Mo4 O6 105.55(11) . .
O5 Mo4 O9 98.60(9) . 1_655
O5 Mo4 O12 161.56(9) . 2_666
O6 Mo4 Mo1 121.20(8) . 2_666
O6 Mo4 Mo3 88.92(7) . .
O6 Mo4 O2 158.82(9) . 2_666
O6 Mo4 O4 98.85(9) . .
O6 Mo4 O9 91.60(9) . 1_655
O6 Mo4 O12 92.24(9) . 2_666
O9 Mo4 Mo1 75.30(6) 1_655 2_666
O9 Mo4 Mo3 130.38(6) 1_655 .
O9 Mo4 O2 78.28(7) 1_655 2_666
O9 Mo4 O12 85.42(7) 1_655 2_666
O12 Mo4 Mo1 31.00(5) 2_666 2_666
O12 Mo4 Mo3 45.01(4) 2_666 .
Mo1 O1 Mo1 103.63(7) . 2_666
Mo1 O1 Mo2 101.94(8) . .
Mo1 O1 Mo3 151.31(10) . .
Mo2 O1 Mo1 94.78(7) . 2_666
Mo3 O1 Mo1 97.44(6) . 2_666
Mo3 O1 Mo2 95.40(7) . .
Mo1 O2 Mo4 102.67(7) . 2_666
Mo2 O2 Mo1 108.31(8) . .
Mo2 O2 Mo4 148.70(10) . 2_666
Mo2 O3 Mo3 116.03(9) . .
Mo3 O4 Mo4 116.35(9) . .
Mo2 O9 Mo4 170.28(12) . 1_455
Mo1 O11 Mo2 116.91(9) . 2_666
Mo1 O12 Mo3 111.47(8) . 2_666
Mo1 O12 Mo4 110.20(8) . 2_666
Mo4 O12 Mo3 91.39(7) 2_666 2_666
H14A O14 H14B 104.5 . .
H15A O15 H15B 103.1 . .
H16A O16 H16B 117.1 . .
C1 N1 H1 108.9 . .
C1 N1 C4 110.1(3) . .
C1 N1 C6 109.9(3) . .
C4 N1 H1 108.9 . .
C6 N1 H1 108.9 . .
C6 N1 C4 110.2(3) . .
C2 N2 H2 108.9 . .
C2 N2 C3 110.0(3) . .
C2 N2 C5 109.2(3) . .
C3 N2 H2 108.9 . .
C3 N2 C5 110.9(3) . .
C5 N2 H2 108.9 . .
N1 C1 H1A 109.8 . .
N1 C1 H1B 109.8 . .
N1 C1 C2 109.6(2) . .
H1A C1 H1B 108.2 . .
C2 C1 H1A 109.8 . .
C2 C1 H1B 109.8 . .
N2 C2 C1 108.5(3) . .
N2 C2 H2A 110.0 . .
N2 C2 H2B 110.0 . .
C1 C2 H2A 110.0 . .
C1 C2 H2B 110.0 . .
H2A C2 H2B 108.4 . .
N2 C3 H3A 109.9 . .
N2 C3 H3B 109.9 . .
N2 C3 C4 109.1(3) . .
H3A C3 H3B 108.3 . .
C4 C3 H3A 109.9 . .
C4 C3 H3B 109.9 . .
N1 C4 C3 108.2(3) . .
N1 C4 H4A 110.0 . .
N1 C4 H4B 110.0 . .
C3 C4 H4A 110.0 . .
C3 C4 H4B 110.0 . .
H4A C4 H4B 108.4 . .
N2 C5 H5A 109.8 . .
N2 C5 H5B 109.8 . .
N2 C5 C6 109.2(3) . .
H5A C5 H5B 108.3 . .
C6 C5 H5A 109.8 . .
C6 C5 H5B 109.8 . .
N1 C6 C5 108.6(3) . .
N1 C6 H6A 110.0 . .
N1 C6 H6B 110.0 . .
C5 C6 H6A 110.0 . .
C5 C6 H6B 110.0 . .
H6A C6 H6B 108.4 . .

loop_
_geom_bond_atom_site_label_1
_geom_bond_atom_site_label_2
_geom_bond_distance
_geom_bond_site_symmetry_2
Mo1 Mo2 3.2872(4) .
Mo1 Mo4 3.3939(4) 2_666
Mo1 O1 2.4123(17) 2_666
Mo1 O1 1.9542(17) .
Mo1 O2 2.1594(19) .
Mo1 O11 1.7668(19) .
Mo1 O12 1.8626(18) .
Mo1 O13 1.6949(18) .
Mo2 Mo3 3.3065(4) .
Mo2 O1 2.2696(19) .
Mo2 O2 1.8912(17) .
Mo2 O3 1.8986(18) .
Mo2 O9 1.7862(17) .
Mo2 O10 1.692(2) .
Mo2 O11 2.2666(18) 2_666
Mo3 Mo4 3.2844(4) .
Mo3 O1 2.2005(17) .
Mo3 O3 1.9991(19) .
Mo3 O4 1.9212(19) .
Mo3 O7 1.7149(19) .
Mo3 O8 1.7040(19) .
Mo3 O12 2.3233(17) 2_666
Mo4 O2 2.1870(18) 2_666
Mo4 O4 1.9444(18) .
Mo4 O5 1.695(2) .
Mo4 O6 1.700(2) .
Mo4 O9 2.0446(18) 1_655
Mo4 O12 2.2661(19) 2_666
O14 H14A 0.8497 .
O14 H14B 0.8506 .
O15 H15A 0.8507 .
O15 H15B 0.8500 .
O16 H16A 0.8398 .
O16 H16B 0.8499 .
N1 H1 0.9800 .
N1 C1 1.483(4) .
N1 C4 1.496(4) .
N1 C6 1.483(4) .
N2 H2 0.9800 .
N2 C2 1.477(4) .
N2 C3 1.486(4) .
N2 C5 1.496(4) .
C1 H1A 0.9700 .
C1 H1B 0.9700 .
C1 C2 1.512(5) .
C2 H2A 0.9700 .
C2 H2B 0.9700 .
C3 H3A 0.9700 .
C3 H3B 0.9700 .
C3 C4 1.522(5) .
C4 H4A 0.9700 .
C4 H4B 0.9700 .
C5 H5A 0.9700 .
C5 H5B 0.9700 .
C5 C6 1.512(5) .
C6 H6A 0.9700 .
C6 H6B 0.9700 .

loop_
_geom_torsion_atom_site_label_1
_geom_torsion_atom_site_label_2
_geom_torsion_atom_site_label_3
_geom_torsion_atom_site_label_4
_geom_torsion
_geom_torsion_site_symmetry_1
_geom_torsion_site_symmetry_4
Mo1 Mo2 O2 Mo4 -171.5(2) . 2_666
Mo1 Mo2 O3 Mo3 11.14(10) . .
Mo2 Mo1 O11 Mo2 67.72(13) . 2_666
Mo2 Mo1 O12 Mo3 -86.73(8) . 2_666
Mo2 Mo1 O12 Mo4 13.20(8) . 2_666
Mo3 Mo2 O2 Mo1 -9.87(9) . .
Mo3 Mo2 O2 Mo4 178.66(15) . 2_666
Mo4 Mo1 O11 Mo2 -59.84(13) 2_666 2_666
Mo4 Mo1 O12 Mo3 -99.93(11) 2_666 2_666
O1 Mo1 O11 Mo2 1.92(8) 2_666 2_666
O1 Mo1 O11 Mo2 75.81(10) . 2_666
O1 Mo1 O12 Mo3 -6.65(7) 2_666 2_666
O1 Mo1 O12 Mo3 -52.03(16) . 2_666
O1 Mo1 O12 Mo4 47.90(16) . 2_666
O1 Mo1 O12 Mo4 93.28(8) 2_666 2_666
O1 Mo2 O2 Mo1 -14.90(7) . .
O1 Mo2 O2 Mo4 173.6(2) . 2_666
O1 Mo2 O3 Mo3 16.79(8) . .
O2 Mo1 O11 Mo2 9.6(3) . 2_666
O2 Mo1 O12 Mo3 -89.90(9) . 2_666
O2 Mo1 O12 Mo4 10.03(7) . 2_666
O2 Mo2 O3 Mo3 27.70(19) . .
O3 Mo2 O2 Mo1 -25.84(17) . .
O3 Mo2 O2 Mo4 162.69(14) . 2_666
O9 Mo2 O2 Mo1 84.37(9) . .
O9 Mo2 O2 Mo4 -87.10(19) . 2_666
O9 Mo2 O3 Mo3 -83.17(11) . .
O10 Mo2 O2 Mo1 -169.01(8) . .
O10 Mo2 O2 Mo4 19.5(2) . 2_666
O10 Mo2 O3 Mo3 171.16(9) . .
O11 Mo1 O12 Mo3 67.08(10) . 2_666
O11 Mo1 O12 Mo4 167.00(8) . 2_666
O11 Mo2 O2 Mo1 -87.77(8) 2_666 .
O11 Mo2 O2 Mo4 100.76(18) 2_666 2_666
O11 Mo2 O3 Mo3 90.14(10) 2_666 .
O12 Mo1 O11 Mo2 -72.03(10) . 2_666
O13 Mo1 O11 Mo2 -178.80(9) . 2_666
O13 Mo1 O12 Mo3 174.66(9) . 2_666
O13 Mo1 O12 Mo4 -85.41(10) . 2_666
N1 C1 C2 N2 0.5(4) . .
N2 C3 C4 N1 -0.5(4) . .
N2 C5 C6 N1 2.0(4) . .
C1 N1 C4 C3 -59.8(4) . .
C1 N1 C6 C5 59.2(4) . .
C2 N2 C3 C4 61.5(4) . .
C2 N2 C5 C6 -62.5(4) . .
C3 N2 C2 C1 -61.5(4) . .
C3 N2 C5 C6 58.9(4) . .
C4 N1 C1 C2 60.3(4) . .
C4 N1 C6 C5 -62.4(4) . .
C5 N2 C2 C1 60.5(4) . .
C5 N2 C3 C4 -59.3(4) . .
C6 N1 C1 C2 -61.3(3) . .
C6 N1 C4 C3 61.7(4) . .
